data_7102450
loop_
_publ_author_name
'Panda, Snigdha'
'Singh, Harkesh B'
'Butcher, Ray J'

_publ_section_title
;
 Contrasting coordination behaviour of 22-membered chalcogenaaza (Se,
 Te) macrocylces towards Pd(II) and Pt(II): isolation and structural
 characterization of the first metallamacrocyle with a C-Pt-Se linkage.
;
_journal_issue 3
_journal_name_full 'Chemical communications (Cambridge, England)'
_journal_page_first 322
_journal_page_last 323
_journal_paper_doi 10.1039/b312358h
_journal_year 2004
_chemical_formula_sum 'C32 H39 Cl2 N4 O2 Pt Se2'
_chemical_formula_weight 935.58
_chemical_name_systematic
;
?
;
_space_group_IT_number 2
_symmetry_cell_setting triclinic
_symmetry_space_group_name_Hall '-P 1'
_symmetry_space_group_name_H-M 'P -1'
_atom_sites_solution_hydrogens geom
_atom_sites_solution_primary direct
_atom_sites_solution_secondary difmap
_audit_creation_method SHELXL-97
_cell_angle_alpha 94.196(3)
_cell_angle_beta 105.466(3)
_cell_angle_gamma 106.808(4)
_cell_formula_units_Z 2
_cell_length_a 9.9635(19)
_cell_length_b 10.210(2)
_cell_length_c 17.427(3)
_cell_measurement_temperature 103(2)
_cell_volume 1613.7(5)
_computing_cell_refinement 'Bruker SMART'
_computing_data_collection 'Bruker SMART'
_computing_data_reduction 'Bruker SHELXTL'
_computing_molecular_graphics 'Bruker SHELXTL'
_computing_publication_material 'Bruker SHELXTL'
_computing_structure_refinement 'SHELXL-97 (Sheldrick, 1997)'
_computing_structure_solution 'SHELXS-97 (Sheldrick, 1990)'
_diffrn_ambient_temperature 103(2)
_diffrn_measured_fraction_theta_full 0.907
_diffrn_measured_fraction_theta_max 0.907
_diffrn_measurement_device_type 'CCD area detector'
_diffrn_measurement_method 'phi and omega scans'
_diffrn_radiation_monochromator graphite
_diffrn_radiation_source 'fine-focus sealed tube'
_diffrn_radiation_type MoK\a
_diffrn_radiation_wavelength 0.71073
_diffrn_reflns_av_R_equivalents 0.0419
_diffrn_reflns_av_sigmaI/netI 0.0423
_diffrn_reflns_limit_h_max 12
_diffrn_reflns_limit_h_min -13
_diffrn_reflns_limit_k_max 12
_diffrn_reflns_limit_k_min -13
_diffrn_reflns_limit_l_max 23
_diffrn_reflns_limit_l_min -23
_diffrn_reflns_number 16279
_diffrn_reflns_theta_full 29.02
_diffrn_reflns_theta_max 29.02
_diffrn_reflns_theta_min 1.23
_exptl_absorpt_coefficient_mu 6.806
_exptl_absorpt_correction_T_max 0.928074
_exptl_absorpt_correction_T_min 0.599187
_exptl_absorpt_correction_type multi-scan
_exptl_crystal_colour orange
_exptl_crystal_density_diffrn 1.925
_exptl_crystal_density_method 'not measured'
_exptl_crystal_description rod
_exptl_crystal_F_000 910
_exptl_crystal_size_max .15
_exptl_crystal_size_mid .25
_exptl_crystal_size_min .48
_refine_diff_density_max 1.985
_refine_diff_density_min -2.270
_refine_diff_density_rms 0.165
_refine_ls_extinction_method none
_refine_ls_goodness_of_fit_ref 1.056
_refine_ls_hydrogen_treatment mixed
_refine_ls_matrix_type full
_refine_ls_number_parameters 467
_refine_ls_number_reflns 7802
_refine_ls_number_restraints 12
_refine_ls_restrained_S_all 1.055
_refine_ls_R_factor_all 0.0474
_refine_ls_R_factor_gt 0.0352
_refine_ls_shift/su_max 0.430
_refine_ls_shift/su_mean 0.012
_refine_ls_structure_factor_coef Fsqd
_refine_ls_weighting_details 'calc w=1/[\s^2^(Fo^2^)+(0.0350P)^2^+6.7165P] where P=(Fo^2^+2Fc^2^)/3'
_refine_ls_weighting_scheme calc
_refine_ls_wR_factor_gt 0.0801
_refine_ls_wR_factor_ref 0.0874
_reflns_number_gt 6649
_reflns_number_total 7802
_reflns_threshold_expression >2sigma(I)
_cod_data_source_file b312358h.txt
_cod_data_source_block compound_5
_cod_depositor_comments
;
The following automatic conversions were performed:
'_symmetry_cell_setting' value 'Triclinic' changed to 'triclinic'
according to '/home/saulius/struct/CIF-dictionaries/cif_core.dic'
dictionary named 'cif_core.dic' version 2.4.1 from 2010-06-29.

Automatic conversion script
Id: cif_fix_enum 1527 2010-12-29 10:47:43Z saulius 
;
_cod_original_sg_symbol_H-M P-1
_cod_database_code 7102450

loop_
_symmetry_equiv_pos_as_xyz
'x, y, z'
'-x, -y, -z'

loop_
_atom_site_label
_atom_site_type_symbol
_atom_site_fract_x
_atom_site_fract_y
_atom_site_fract_z
_atom_site_U_iso_or_equiv
_atom_site_adp_type
_atom_site_occupancy
_atom_site_symmetry_multiplicity
_atom_site_calc_flag
_atom_site_refinement_flags
_atom_site_disorder_assembly
_atom_site_disorder_group
Pt Pt 1.073604(19) -1.11041(2) -0.295521(10) 0.02030(5) Uani 1 1 d . . .
Se1 Se 1.42816(5) -0.82680(5) -0.01104(3) 0.02559(10) Uani 1 1 d . . .
Se2 Se 0.98802(6) -1.14600(5) -0.44125(3) 0.02845(11) Uani 1 1 d . . .
Cl1 Cl 1.32722(13) -1.02166(15) -0.29624(8) 0.0341(3) Uani 1 1 d . . .
Cl2 Cl 0.93661(15) -0.57770(14) -0.22877(8) 0.0344(3) Uani 1 1 d . . .
O1WA O 0.645(4) -0.770(2) -0.3273(16) 0.057(13) Uani 0.169(16) 1 d PD A 1
H1WA H 0.698(7) -0.738(16) -0.357(5) 0.085 Uiso 0.169(16) 1 d PD A 1
H1WB H 0.64(2) -0.699(11) -0.302(14) 0.085 Uiso 0.169(16) 1 d PD A 1
O1WB O 0.5768(9) -0.6867(13) -0.3162(8) 0.129(5) Uani 0.831(16) 1 d PD A 2
H1WC H 0.663(4) -0.691(10) -0.297(10) 0.194 Uiso 0.831(16) 1 d PD A 2
H1WD H 0.531(13) -0.759(9) -0.351(7) 0.194 Uiso 0.831(16) 1 d PD A 2
O2WA O 0.438(4) -0.951(3) -0.4770(16) 0.38(2) Uani 0.61(3) 1 d PD B 1
H2WA H 0.528(6) -0.95(2) -0.461(12) 0.570 Uiso 0.61(3) 1 d PD B 1
H2WB H 0.421(17) -0.92(5) -0.435(11) 0.570 Uiso 0.61(3) 1 d PD B 1
O2WB O 0.430(2) -0.886(2) -0.4392(13) 0.102(10) Uani 0.39(3) 1 d PD B 2
H2WC H 0.40(3) -0.90(2) -0.491(2) 0.153 Uiso 0.39(3) 1 d PD B 2
H2WD H 0.38(2) -0.964(13) -0.429(11) 0.153 Uiso 0.39(3) 1 d PD B 2
N1A N 1.1677(4) -1.0864(3) -0.1651(2) 0.0154(7) Uani 1 1 d . . .
H1AA H 1.2630 -1.0257 -0.1533 0.036(16) Uiso 1 1 calc R . .
N2A N 1.0938(4) -1.3041(4) -0.2909(2) 0.0233(8) Uani 1 1 d . . .
H2AB H 1.0093 -1.3572 -0.2806 0.044(18) Uiso 1 1 calc R . .
N1B N 1.2247(5) -0.6984(5) -0.1804(2) 0.0285(9) Uani 1 1 d . . .
H1B H 1.1485 -0.6621 -0.1911 0.045(19) Uiso 1 1 d R . .
N2B N 1.0383(5) -0.9236(4) -0.2985(2) 0.0260(9) Uani 1 1 d . . .
H2BB H 1.0708 -0.8930 -0.2431 0.16(5) Uiso 1 1 calc R . .
C1A C 1.3023(5) -0.9754(5) 0.0236(3) 0.0232(9) Uani 1 1 d . . .
C2A C 1.3555(6) -1.0081(6) 0.0991(3) 0.0320(12) Uani 1 1 d . . .
H2AA H 1.4531 -0.9586 0.1318 0.041(17) Uiso 1 1 calc R . .
C3A C 1.2678(7) -1.1117(6) 0.1271(3) 0.0365(13) Uani 1 1 d . . .
H3AA H 1.3058 -1.1359 0.1781 0.035(16) Uiso 1 1 calc R . .
C4A C 1.1260(6) -1.1798(6) 0.0815(3) 0.0326(11) Uani 1 1 d . . .
H4AA H 1.0639 -1.2484 0.1018 0.07(2) Uiso 1 1 calc R . .
C5A C 1.0730(6) -1.1488(5) 0.0057(3) 0.0281(10) Uani 1 1 d . . .
H5AA H 0.9745 -1.1974 -0.0259 0.07(2) Uiso 1 1 calc R . .
C6A C 1.1601(5) -1.0487(5) -0.0250(3) 0.0218(9) Uani 1 1 d . . .
C7A C 1.1011(5) -1.0284(5) -0.1108(3) 0.0224(9) Uani 1 1 d . . .
H7AA H 0.9932 -1.0736 -0.1298 0.030(15) Uiso 1 1 calc R . .
H7AB H 1.1213 -0.9280 -0.1126 0.034(16) Uiso 1 1 calc R . .
C8A C 1.1840(5) -1.2236(5) -0.1496(3) 0.0250(10) Uani 1 1 d . . .
H8AA H 1.0921 -1.2837 -0.1422 0.012(11) Uiso 1 1 calc R . .
H8AB H 1.2647 -1.2102 -0.0991 0.043(18) Uiso 1 1 calc R . .
C9A C 1.2168(5) -1.2935(6) -0.2176(3) 0.0270(10) Uani 1 1 d . . .
H9AA H 1.3119 -1.2380 -0.2236 0.030(15) Uiso 1 1 calc R . .
H9AB H 1.2214 -1.3867 -0.2081 0.005(10) Uiso 1 1 calc R . .
C10A C 1.0984(6) -1.3805(6) -0.3654(3) 0.0334(12) Uani 1 1 d . . .
H10A H 1.1337 -1.4599 -0.3526 0.022(13) Uiso 1 1 calc R . .
H10B H 1.1667 -1.3185 -0.3895 0.035(16) Uiso 1 1 calc R . .
C11A C 0.9461(6) -1.4314(6) -0.4237(3) 0.0311(11) Uani 1 1 d . . .
C12A C 0.8646(7) -1.5698(7) -0.4394(3) 0.0409(14) Uani 1 1 d . . .
H12A H 0.9079 -1.6339 -0.4149 0.05(2) Uiso 1 1 calc R . .
C13A C 0.7206(8) -1.6183(8) -0.4901(4) 0.0529(18) Uani 1 1 d . . .
H13A H 0.6660 -1.7143 -0.5005 0.15(5) Uiso 1 1 calc R . .
C14A C 0.6586(8) -1.5235(8) -0.5251(4) 0.0547(19) Uani 1 1 d . . .
H14A H 0.5598 -1.5548 -0.5591 0.07(2) Uiso 1 1 calc R . .
C15A C 0.7381(7) -1.3852(7) -0.5112(3) 0.0425(15) Uani 1 1 d . . .
H15A H 0.6949 -1.3217 -0.5367 0.025(14) Uiso 1 1 calc R . .
C16A C 0.8808(6) -1.3381(6) -0.4604(3) 0.0289(11) Uani 1 1 d . . .
C1B C 1.3451(5) -0.6876(5) 0.0153(3) 0.0246(10) Uani 1 1 d . . .
C2B C 1.3169(5) -0.6761(5) 0.0885(3) 0.0273(10) Uani 1 1 d . . .
H2BA H 1.3394 -0.7362 0.1255 0.011(11) Uiso 1 1 calc R . .
C3B C 1.2563(6) -0.5780(6) 0.1080(3) 0.0329(12) Uani 1 1 d . . .
H3BA H 1.2379 -0.5698 0.1586 0.05(2) Uiso 1 1 calc R . .
C4B C 1.2225(6) -0.4922(6) 0.0544(4) 0.0372(13) Uani 1 1 d . . .
H4BA H 1.1774 -0.4265 0.0668 0.019(13) Uiso 1 1 calc R . .
C5B C 1.2541(6) -0.5017(6) -0.0170(3) 0.0364(13) Uani 1 1 d . . .
H5BA H 1.2323 -0.4405 -0.0534 0.06(2) Uiso 1 1 calc R . .
C6B C 1.3168(5) -0.5976(5) -0.0378(3) 0.0273(11) Uani 1 1 d . . .
C7B C 1.3490(6) -0.6040(6) -0.1172(3) 0.0297(11) Uani 1 1 d . . .
H7BA H 1.3725 -0.5102 -0.1322 0.016(12) Uiso 1 1 calc R . .
H7BB H 1.4359 -0.6351 -0.1118 0.007(11) Uiso 1 1 calc R . .
C8B C 1.2647(6) -0.7190(6) -0.2527(3) 0.0325(12) Uani 1 1 d . . .
H8BA H 1.3393 -0.7673 -0.2429 0.043(18) Uiso 1 1 calc R . .
H8BB H 1.3088 -0.6279 -0.2672 0.034(16) Uiso 1 1 calc R . .
C9B C 1.1332(6) -0.8030(5) -0.3212(3) 0.0293(11) Uani 1 1 d . . .
H9BA H 1.0746 -0.7428 -0.3423 0.026(14) Uiso 1 1 calc R . .
H9BB H 1.1671 -0.8357 -0.3653 0.019(13) Uiso 1 1 calc R . .
C10B C 0.8980(7) -0.9326(6) -0.3107(4) 0.0418(14) Uani 1 1 d . . .
H10C H 0.8626 -0.8575 -0.3238 0.07(2) Uiso 1 1 calc R . .
C11B C 0.8024(5) -1.0658(5) -0.3027(3) 0.0271(10) Uani 1 1 d . . .
C12B C 0.6552(6) -1.0887(6) -0.3075(3) 0.0362(12) Uani 1 1 d . . .
H12B H 0.6144 -1.0153 -0.3132 0.05(2) Uiso 1 1 calc R . .
C13B C 0.5706(6) -1.2191(6) -0.3038(3) 0.0329(12) Uani 1 1 d . . .
H13B H 0.4699 -1.2368 -0.3074 0.027(14) Uiso 1 1 calc R . .
C14B C 0.6310(6) -1.3237(6) -0.2950(3) 0.0327(12) Uani 1 1 d . . .
H14B H 0.5723 -1.4132 -0.2912 0.033(16) Uiso 1 1 calc R . .
C15B C 0.7771(5) -1.3007(6) -0.2916(3) 0.0278(10) Uani 1 1 d . . .
H15B H 0.8173 -1.3746 -0.2862 0.07(3) Uiso 1 1 calc R . .
C16B C 0.8627(5) -1.1720(5) -0.2960(2) 0.0221(9) Uani 1 1 d . . .

loop_
_atom_site_aniso_label
_atom_site_aniso_U_11
_atom_site_aniso_U_22
_atom_site_aniso_U_33
_atom_site_aniso_U_23
_atom_site_aniso_U_13
_atom_site_aniso_U_12
Pt 0.01993(8) 0.02735(9) 0.01473(8) 0.00531(6) 0.00111(6) 0.01257(7)
Se1 0.0204(2) 0.0323(3) 0.0217(2) 0.00332(19) 0.00114(17) 0.00990(19)
Se2 0.0398(3) 0.0341(3) 0.0156(2) 0.00863(18) 0.00555(19) 0.0196(2)
Cl1 0.0257(5) 0.0409(7) 0.0423(7) 0.0142(6) 0.0130(5) 0.0164(5)
Cl2 0.0463(7) 0.0391(7) 0.0275(6) 0.0131(5) 0.0133(5) 0.0243(6)
O1WA 0.08(3) 0.017(13) 0.043(15) 0.004(10) 0.004(15) -0.009(14)
O1WB 0.051(5) 0.146(10) 0.206(12) 0.076(9) 0.055(6) 0.029(5)
O2WA 0.87(8) 0.25(3) 0.26(2) 0.21(2) 0.38(3) 0.31(3)
O2WB 0.096(16) 0.106(17) 0.088(15) 0.053(12) 0.008(11) 0.018(12)
N1A 0.0176(16) 0.0068(15) 0.0174(16) 0.0037(13) -0.0039(13) 0.0053(13)
N2A 0.0257(19) 0.028(2) 0.0182(17) 0.0003(15) 0.0035(15) 0.0159(17)
N1B 0.025(2) 0.034(2) 0.0232(19) 0.0030(17) 0.0014(16) 0.0098(18)
N2B 0.028(2) 0.030(2) 0.0230(19) 0.0084(16) 0.0049(16) 0.0166(17)
C1A 0.029(2) 0.022(2) 0.020(2) 0.0061(17) 0.0040(18) 0.0122(19)
C2A 0.039(3) 0.037(3) 0.018(2) 0.003(2) -0.004(2) 0.021(2)
C3A 0.059(3) 0.036(3) 0.022(2) 0.011(2) 0.010(2) 0.027(3)
C4A 0.050(3) 0.030(3) 0.029(2) 0.011(2) 0.020(2) 0.020(2)
C5A 0.033(3) 0.028(3) 0.027(2) 0.002(2) 0.012(2) 0.013(2)
C6A 0.024(2) 0.025(2) 0.018(2) 0.0033(17) 0.0030(17) 0.0136(18)
C7A 0.023(2) 0.026(2) 0.018(2) 0.0019(17) -0.0006(17) 0.0132(18)
C8A 0.031(2) 0.029(2) 0.018(2) 0.0066(18) -0.0006(18) 0.020(2)
C9A 0.026(2) 0.038(3) 0.021(2) 0.0072(19) 0.0003(18) 0.021(2)
C10A 0.047(3) 0.040(3) 0.020(2) 0.006(2) 0.008(2) 0.026(3)
C11A 0.041(3) 0.036(3) 0.017(2) 0.0035(19) 0.008(2) 0.014(2)
C12A 0.057(4) 0.043(3) 0.020(2) 0.002(2) 0.008(2) 0.016(3)
C13A 0.057(4) 0.052(4) 0.035(3) -0.008(3) 0.009(3) 0.004(3)
C14A 0.044(4) 0.073(5) 0.028(3) -0.018(3) -0.005(3) 0.010(3)
C15A 0.043(3) 0.062(4) 0.020(2) -0.006(2) -0.004(2) 0.029(3)
C16A 0.036(3) 0.035(3) 0.0128(19) 0.0010(18) 0.0042(18) 0.012(2)
C1B 0.022(2) 0.025(2) 0.020(2) 0.0017(18) -0.0020(17) 0.0053(19)
C2B 0.025(2) 0.030(3) 0.023(2) 0.0062(19) 0.0008(18) 0.009(2)
C3B 0.036(3) 0.029(3) 0.030(3) 0.000(2) 0.006(2) 0.009(2)
C4B 0.037(3) 0.028(3) 0.041(3) 0.000(2) 0.002(2) 0.014(2)
C5B 0.040(3) 0.028(3) 0.034(3) 0.008(2) 0.001(2) 0.009(2)
C6B 0.024(2) 0.027(3) 0.021(2) 0.0045(19) -0.0035(18) 0.0026(19)
C7B 0.032(3) 0.030(3) 0.021(2) 0.0095(19) 0.0001(19) 0.006(2)
C8B 0.031(3) 0.036(3) 0.029(2) 0.004(2) 0.006(2) 0.011(2)
C9B 0.034(3) 0.029(3) 0.023(2) 0.009(2) 0.004(2) 0.011(2)
C10B 0.043(3) 0.034(3) 0.058(4) 0.009(3) 0.020(3) 0.023(3)
C11B 0.025(2) 0.031(3) 0.024(2) 0.0006(19) 0.0019(18) 0.014(2)
C12B 0.031(3) 0.046(3) 0.038(3) 0.003(2) 0.007(2) 0.025(2)
C13B 0.020(2) 0.050(3) 0.026(2) 0.000(2) 0.0020(19) 0.014(2)
C14B 0.027(2) 0.041(3) 0.025(2) 0.002(2) 0.007(2) 0.006(2)
C15B 0.025(2) 0.034(3) 0.024(2) 0.004(2) 0.0034(18) 0.013(2)
C16B 0.023(2) 0.031(3) 0.0112(18) 0.0014(17) 0.0005(16) 0.0119(19)

loop_
_atom_type_symbol
_atom_type_description
_atom_type_scat_dispersion_real
_atom_type_scat_dispersion_imag
_atom_type_scat_source
C C 0.0033 0.0016 'International Tables Vol C Tables 4.2.6.8 and 6.1.1.4'
H H 0.0000 0.0000 'International Tables Vol C Tables 4.2.6.8 and 6.1.1.4'
N N 0.0061 0.0033 'International Tables Vol C Tables 4.2.6.8 and 6.1.1.4'
O O 0.0106 0.0060 'International Tables Vol C Tables 4.2.6.8 and 6.1.1.4'
Cl Cl 0.1484 0.1585 'International Tables Vol C Tables 4.2.6.8 and 6.1.1.4'
Se Se -0.0929 2.2259 'International Tables Vol C Tables 4.2.6.8 and 6.1.1.4'
Pt Pt -1.7033 8.3905 'International Tables Vol C Tables 4.2.6.8 and 6.1.1.4'

loop_
_geom_angle_atom_site_label_1
_geom_angle_atom_site_label_2
_geom_angle_atom_site_label_3
_geom_angle
C16B Pt N2B 81.52(19)
C16B Pt N2A 94.13(18)
N2B Pt N2A 175.59(17)
C16B Pt N1A 95.80(15)
N2B Pt N1A 97.27(15)
N2A Pt N1A 82.35(14)
C16B Pt Se2 88.54(12)
N2B Pt Se2 86.80(12)
N2A Pt Se2 93.88(11)
N1A Pt Se2 174.42(10)
C16B Pt Cl1 176.39(15)
N2B Pt Cl1 94.89(12)
N2A Pt Cl1 89.46(12)
N1A Pt Cl1 85.03(10)
Se2 Pt Cl1 90.85(4)
C1A Se1 C1B 96.4(2)
C16A Se2 Pt 98.81(14)
H1WA O1WA H1WB 105(4)
H1WA O1WA H1WC 97(10)
H1WB O1WA H1WC 15(10)
H1WA O1WA H1WD 110(10)
H1WB O1WA H1WD 68(10)
H1WC O1WA H1WD 82(4)
H1WB O1WB H1WC 8(10)
H1WB O1WB H1WD 99(10)
H1WC O1WB H1WD 105(3)
H2WA O2WA H2WB 105(3)
H2WA O2WA H2WC 131(10)
H2WB O2WA H2WC 77(10)
H2WA O2WA H2WD 115(10)
H2WB O2WA H2WD 26(10)
H2WC O2WA H2WD 88(10)
H2WB O2WB H2WC 105(10)
H2WB O2WB H2WD 19(10)
H2WC O2WB H2WD 104(3)
C7A N1A C8A 113.8(4)
C7A N1A Pt 120.1(3)
C8A N1A Pt 105.3(3)
C7A N1A H1AA 105.5
C8A N1A H1AA 105.5
Pt N1A H1AA 105.5
C10A N2A C9A 114.6(4)
C10A N2A Pt 117.5(3)
C9A N2A Pt 107.5(3)
C10A N2A H2AB 105.4
C9A N2A H2AB 105.4
Pt N2A H2AB 105.4
C8B N1B C7B 110.4(4)
C8B N1B H1B 109.4
C7B N1B H1B 109.4
C10B N2B C9B 117.5(4)
C10B N2B Pt 113.4(4)
C9B N2B Pt 124.0(3)
C10B N2B H2BB 97.5
C9B N2B H2BB 97.5
Pt N2B H2BB 97.5
C2A C1A C6A 120.2(5)
C2A C1A Se1 118.4(4)
C6A C1A Se1 121.4(3)
C3A C2A C1A 120.3(5)
C3A C2A H2AA 119.9
C1A C2A H2AA 119.9
C4A C3A C2A 119.9(5)
C4A C3A H3AA 120.0
C2A C3A H3AA 120.0
C3A C4A C5A 119.9(5)
C3A C4A H4AA 120.0
C5A C4A H4AA 120.0
C6A C5A C4A 121.3(5)
C6A C5A H5AA 119.3
C4A C5A H5AA 119.3
C5A C6A C1A 118.2(4)
C5A C6A C7A 119.0(4)
C1A C6A C7A 122.8(4)
N1A C7A C6A 111.9(4)
N1A C7A H7AA 109.2
C6A C7A H7AA 109.2
N1A C7A H7AB 109.2
C6A C7A H7AB 109.2
H7AA C7A H7AB 107.9
N1A C8A C9A 111.5(4)
N1A C8A H8AA 109.3
C9A C8A H8AA 109.3
N1A C8A H8AB 109.3
C9A C8A H8AB 109.3
H8AA C8A H8AB 108.0
N2A C9A C8A 105.6(4)
N2A C9A H9AA 110.6
C8A C9A H9AA 110.6
N2A C9A H9AB 110.6
C8A C9A H9AB 110.6
H9AA C9A H9AB 108.8
N2A C10A C11A 108.3(4)
N2A C10A H10A 110.0
C11A C10A H10A 110.0
N2A C10A H10B 110.0
C11A C10A H10B 110.0
H10A C10A H10B 108.4
C12A C11A C16A 118.4(5)
C12A C11A C10A 120.8(5)
C16A C11A C10A 120.7(5)
C11A C12A C13A 121.8(6)
C11A C12A H12A 119.1
C13A C12A H12A 119.1
C14A C13A C12A 118.5(7)
C14A C13A H13A 120.7
C12A C13A H13A 120.7
C15A C14A C13A 120.9(6)
C15A C14A H14A 119.5
C13A C14A H14A 119.6
C14A C15A C16A 120.1(6)
C14A C15A H15A 120.0
C16A C15A H15A 120.0
C15A C16A C11A 120.3(5)
C15A C16A Se2 119.4(4)
C11A C16A Se2 120.3(4)
C2B C1B C6B 120.2(5)
C2B C1B Se1 119.5(4)
C6B C1B Se1 120.4(4)
C3B C2B C1B 120.2(5)
C3B C2B H2BA 119.9
C1B C2B H2BA 119.9
C4B C3B C2B 119.9(5)
C4B C3B H3BA 120.0
C2B C3B H3BA 120.0
C5B C4B C3B 119.6(6)
C5B C4B H4BA 120.2
C3B C4B H4BA 120.2
C4B C5B C6B 121.9(5)
C4B C5B H5BA 119.1
C6B C5B H5BA 119.1
C5B C6B C1B 118.2(5)
C5B C6B C7B 119.8(5)
C1B C6B C7B 122.0(5)
N1B C7B C6B 111.3(4)
N1B C7B H7BA 109.4
C6B C7B H7BA 109.4
N1B C7B H7BB 109.4
C6B C7B H7BB 109.4
H7BA C7B H7BB 108.0
N1B C8B C9B 111.0(4)
N1B C8B H8BA 109.4
C9B C8B H8BA 109.4
N1B C8B H8BB 109.4
C9B C8B H8BB 109.4
H8BA C8B H8BB 108.0
N2B C9B C8B 113.4(4)
N2B C9B H9BA 108.9
C8B C9B H9BA 108.9
N2B C9B H9BB 108.9
C8B C9B H9BB 108.9
H9BA C9B H9BB 107.7
N2B C10B C11B 115.3(5)
N2B C10B H10C 122.4
C11B C10B H10C 122.4
C16B C11B C12B 121.4(5)
C16B C11B C10B 116.1(5)
C12B C11B C10B 122.4(5)
C13B C12B C11B 118.8(5)
C13B C12B H12B 120.6
C11B C12B H12B 120.6
C14B C13B C12B 120.0(5)
C14B C13B H13B 120.0
C12B C13B H13B 120.0
C13B C14B C15B 120.9(5)
C13B C14B H14B 119.5
C15B C14B H14B 119.5
C16B C15B C14B 119.9(5)
C16B C15B H15B 120.0
C14B C15B H15B 120.0
C15B C16B C11B 119.0(5)
C15B C16B Pt 128.5(4)
C11B C16B Pt 112.4(4)

loop_
_geom_bond_atom_site_label_1
_geom_bond_atom_site_label_2
_geom_bond_distance
Pt C16B 2.009(5)
Pt N2B 2.038(4)
Pt N2A 2.050(4)
Pt N1A 2.180(3)
Pt Se2 2.4165(7)
Pt Cl1 2.4292(13)
Se1 C1A 1.917(5)
Se1 C1B 1.924(5)
Se2 C16A 1.897(6)
O1WA H1WA 0.85(2)
O1WA H1WB 0.85(2)
O1WA H1WC 0.88(13)
O1WA H1WD 1.15(13)
O1WB H1WB 0.7(2)
O1WB H1WC 0.85(2)
O1WB H1WD 0.85(2)
O2WA H2WA 0.85(2)
O2WA H2WB 0.85(2)
O2WA H2WC 0.8(2)
O2WA H2WD 1.11(19)
O2WB H2WB 0.4(5)
O2WB H2WC 0.85(2)
O2WB H2WD 0.85(2)
N1A C7A 1.472(6)
N1A C8A 1.492(6)
N1A H1AA 0.9300
N2A C10A 1.484(6)
N2A C9A 1.487(6)
N2A H2AB 0.9300
N1B C8B 1.438(7)
N1B C7B 1.450(6)
N1B H1B 0.9200
N2B C10B 1.332(7)
N2B C9B 1.471(7)
N2B H2BB 0.9300
C1A C2A 1.386(6)
C1A C6A 1.392(6)
C2A C3A 1.374(8)
C2A H2AA 0.9500
C3A C4A 1.365(8)
C3A H3AA 0.9500
C4A C5A 1.382(7)
C4A H4AA 0.9500
C5A C6A 1.378(7)
C5A H5AA 0.9500
C6A C7A 1.506(6)
C7A H7AA 0.9900
C7A H7AB 0.9900
C8A C9A 1.497(7)
C8A H8AA 0.9900
C8A H8AB 0.9900
C9A H9AA 0.9900
C9A H9AB 0.9900
C10A C11A 1.500(8)
C10A H10A 0.9900
C10A H10B 0.9900
C11A C12A 1.376(8)
C11A C16A 1.402(8)
C12A C13A 1.390(9)
C12A H12A 0.9500
C13A C14A 1.386(11)
C13A H13A 0.9500
C14A C15A 1.372(10)
C14A H14A 0.9500
C15A C16A 1.382(8)
C15A H15A 0.9500
C1B C2B 1.382(7)
C1B C6B 1.384(7)
C2B C3B 1.376(8)
C2B H2BA 0.9500
C3B C4B 1.370(8)
C3B H3BA 0.9500
C4B C5B 1.366(8)
C4B H4BA 0.9500
C5B C6B 1.379(8)
C5B H5BA 0.9500
C6B C7B 1.502(7)
C7B H7BA 0.9900
C7B H7BB 0.9900
C8B C9B 1.498(7)
C8B H8BA 0.9900
C8B H8BB 0.9900
C9B H9BA 0.9900
C9B H9BB 0.9900
C10B C11B 1.458(8)
C10B H10C 0.9500
C11B C16B 1.381(7)
C11B C12B 1.395(7)
C12B C13B 1.371(8)
C12B H12B 0.9500
C13B C14B 1.369(8)
C13B H13B 0.9500
C14B C15B 1.389(7)
C14B H14B 0.9500
C15B C16B 1.364(7)
C15B H15B 0.9500

loop_
_geom_hbond_atom_site_label_D
_geom_hbond_atom_site_label_H
_geom_hbond_atom_site_label_A
_geom_hbond_distance_DH
_geom_hbond_distance_HA
_geom_hbond_distance_DA
_geom_hbond_angle_DHA
_geom_hbond_site_symmetry_A
O1WA H1WB Cl2 0.85(2) 2.8(2) 2.96(3) 96(14) .
O1WB H1WD O2WB 0.85(2) 1.79(4) 2.62(3) 168(15) .
O2WA H2WA O2WA 0.85(2) 1.61(16) 2.07(7) 111(14) 2_634
O2WA H2WB O1WA 0.85(2) 2.50(17) 2.95(4) 114(14) .
O2WB H2WD Cl1 0.85(2) 2.59(16) 3.20(2) 129(17) 1_455
N2A H2AB Cl2 0.93 2.47 3.201(4) 135.3 1_545
N1B H1B Cl2 0.92 2.45 3.373(5) 175.8 .
N2B H2BB N1B 0.93 2.13 2.788(6) 127.1 .

loop_
_geom_torsion_atom_site_label_1
_geom_torsion_atom_site_label_2
_geom_torsion_atom_site_label_3
_geom_torsion_atom_site_label_4
_geom_torsion
C16B Pt Se2 C16A -60.2(2)
N2B Pt Se2 C16A -141.8(2)
N2A Pt Se2 C16A 33.9(2)
N1A Pt Se2 C16A 81.1(10)
Cl1 Pt Se2 C16A 123.39(17)
C16B Pt N1A C7A -39.1(3)
N2B Pt N1A C7A 43.1(3)
N2A Pt N1A C7A -132.5(3)
Se2 Pt N1A C7A 179.8(8)
Cl1 Pt N1A C7A 137.4(3)
C16B Pt N1A C8A 90.8(3)
N2B Pt N1A C8A 173.0(3)
N2A Pt N1A C8A -2.6(3)
Se2 Pt N1A C8A -50.3(11)
Cl1 Pt N1A C8A -92.7(3)
C16B Pt N2A C10A 106.5(4)
N2B Pt N2A C10A 116(2)
N1A Pt N2A C10A -158.2(4)
Se2 Pt N2A C10A 17.7(4)
Cl1 Pt N2A C10A -73.1(4)
C16B Pt N2A C9A -122.4(3)
N2B Pt N2A C9A -112(2)
N1A Pt N2A C9A -27.1(3)
Se2 Pt N2A C9A 148.8(3)
Cl1 Pt N2A C9A 58.0(3)
C16B Pt N2B C10B -8.9(4)
N2A Pt N2B C10B -19(2)
N1A Pt N2B C10B -103.7(4)
Se2 Pt N2B C10B 80.1(4)
Cl1 Pt N2B C10B 170.6(4)
C16B Pt N2B C9B -163.0(4)
N2A Pt N2B C9B -173.0(19)
N1A Pt N2B C9B 102.2(4)
Se2 Pt N2B C9B -74.0(4)
Cl1 Pt N2B C9B 16.6(4)
C1B Se1 C1A C2A -99.0(4)
C1B Se1 C1A C6A 80.4(4)
C6A C1A C2A C3A -0.9(8)
Se1 C1A C2A C3A 178.5(4)
C1A C2A C3A C4A -2.2(8)
C2A C3A C4A C5A 3.0(8)
C3A C4A C5A C6A -0.7(8)
C4A C5A C6A C1A -2.3(7)
C4A C5A C6A C7A 174.5(5)
C2A C1A C6A C5A 3.1(7)
Se1 C1A C6A C5A -176.3(4)
C2A C1A C6A C7A -173.5(5)
Se1 C1A C6A C7A 7.0(7)
C8A N1A C7A C6A 41.6(5)
Pt N1A C7A C6A 167.6(3)
C5A C6A C7A N1A -104.9(5)
C1A C6A C7A N1A 71.7(6)
C7A N1A C8A C9A 166.1(4)
Pt N1A C8A C9A 32.5(4)
C10A N2A C9A C8A -175.6(4)
Pt N2A C9A C8A 51.7(4)
N1A C8A C9A N2A -56.9(5)
C9A N2A C10A C11A 158.0(4)
Pt N2A C10A C11A -74.3(5)
N2A C10A C11A C12A -107.5(6)
N2A C10A C11A C16A 69.3(6)
C16A C11A C12A C13A -0.1(9)
C10A C11A C12A C13A 176.8(6)
C11A C12A C13A C14A -0.3(10)
C12A C13A C14A C15A 1.2(10)
C13A C14A C15A C16A -1.5(10)
C14A C15A C16A C11A 1.1(9)
C14A C15A C16A Se2 -179.4(5)
C12A C11A C16A C15A -0.2(8)
C10A C11A C16A C15A -177.1(5)
C12A C11A C16A Se2 -179.8(4)
C10A C11A C16A Se2 3.3(7)
Pt Se2 C16A C15A 129.8(4)
Pt Se2 C16A C11A -50.6(4)
C1A Se1 C1B C2B 45.1(4)
C1A Se1 C1B C6B -136.4(4)
C6B C1B C2B C3B 2.0(7)
Se1 C1B C2B C3B -179.4(4)
C1B C2B C3B C4B 0.6(8)
C2B C3B C4B C5B -2.3(8)
C3B C4B C5B C6B 1.3(8)
C4B C5B C6B C1B 1.3(8)
C4B C5B C6B C7B 179.8(5)
C2B C1B C6B C5B -2.9(7)
Se1 C1B C6B C5B 178.5(4)
C2B C1B C6B C7B 178.6(4)
Se1 C1B C6B C7B 0.0(6)
C8B N1B C7B C6B -171.5(4)
C5B C6B C7B N1B -89.7(6)
C1B C6B C7B N1B 88.8(6)
C7B N1B C8B C9B -173.5(4)
C10B N2B C9B C8B 122.7(6)
Pt N2B C9B C8B -84.2(5)
N1B C8B C9B N2B -44.2(6)
C9B N2B C10B C11B 168.2(5)
Pt N2B C10B C11B 12.4(7)
N2B C10B C11B C16B -9.7(8)
N2B C10B C11B C12B 174.9(5)
C16B C11B C12B C13B 1.2(8)
C10B C11B C12B C13B 176.4(5)
C11B C12B C13B C14B 0.5(8)
C12B C13B C14B C15B -1.5(8)
C13B C14B C15B C16B 0.8(8)
C14B C15B C16B C11B 0.9(7)
C14B C15B C16B Pt -178.2(4)
C12B C11B C16B C15B -2.0(7)
C10B C11B C16B C15B -177.4(5)
C12B C11B C16B Pt 177.3(4)
C10B C11B C16B Pt 1.9(6)
N2B Pt C16B C15B -177.3(4)
N2A Pt C16B C15B 2.0(4)
N1A Pt C16B C15B -80.7(4)
Se2 Pt C16B C15B 95.8(4)
Cl1 Pt C16B C15B 176.0(17)
N2B Pt C16B C11B 3.5(3)
N2A Pt C16B C11B -177.2(3)
N1A Pt C16B C11B 100.1(3)
Se2 Pt C16B C11B -83.4(3)
Cl1 Pt C16B C11B -3(2)
